data_4113316
loop_
_publ_author_name
'Seiji Ogo'
'Keiji Uehara'
'Tsutomu Abura'
'Yoshihito Watanabe'
'Shunichi Fukuzumi'

_publ_contact_author_address
;
    Department of Material and Life Science, Graduate School of Engineering,
 Osaka University, Suita, Osaka 565-0871, Japan
;
_publ_contact_author_email ' ogo@ap.chem.eng.osaka-u.ac.jp '
_publ_contact_author_fax ' +81-6-6879-7370 '
_publ_contact_author_name ' Seiji Ogo '
_publ_contact_author_phone ' +81-6-6879-4140 '
_publ_section_title
;
 pH-Selective Synthesis and Structures of Alkynyl, Acyl, and Ketonyl
 Intermediates in Anti-Markovnikov and Markovnikov Hydrations of a
 Terminal Alkyne with a Water-Soluble Iridium Aqua Complex in Water
;
_journal_name_full 'Journal of the American Chemical Society'
_journal_page_first 16520
_journal_page_last 16527
_journal_paper_doi 10.1021/ja0473541
_journal_volume 126
_journal_year 2004
_chemical_formula_sum 'C28 H28 F6 Ir N2 P'
_chemical_formula_weight 729.73
_space_group_IT_number 14
_symmetry_cell_setting monoclinic
_symmetry_Int_Tables_number 14
_symmetry_space_group_name_Hall '-P 2ybc'
_symmetry_space_group_name_H-M 'P 1 21/c 1'
_audit_creation_date 'Tue May  4 00:11:23 2004'
_audit_creation_method 'by teXsan'
_cell_angle_alpha 90
_cell_angle_beta 88.936(6)
_cell_angle_gamma 90
_cell_formula_units_Z 4
_cell_length_a 13.158(1)
_cell_length_b 13.577(1)
_cell_length_c 16.160(2)
_cell_measurement_reflns_used 9762
_cell_measurement_temperature 223.2
_cell_measurement_theta_max 27.5
_cell_measurement_theta_min 3.0
_cell_volume 2886.4(5)
_computing_cell_refinement CRYSTALCLEAR
_computing_data_collection CRYSTALCLEAR
_computing_data_reduction 'teXsan Ver. 1.11'
_computing_publication_material 'teXsan Ver. 1.11'
_computing_structure_refinement 'teXsan Ver. 1.10'
_computing_structure_solution SIR92
_diffrn_detector_area_resol_mean 14.62
_diffrn_measured_fraction_theta_full 0.9935
_diffrn_measured_fraction_theta_max 0.9935
_diffrn_measurement_device_type 'Rigaku/MSC Mercury CCD'
_diffrn_measurement_method \w
_diffrn_radiation_type 'Mo K\a'
_diffrn_radiation_wavelength 0.7107
_diffrn_reflns_av_R_equivalents 0.073
_diffrn_reflns_limit_h_max 17
_diffrn_reflns_limit_h_min -11
_diffrn_reflns_limit_k_max 17
_diffrn_reflns_limit_k_min -17
_diffrn_reflns_limit_l_max 20
_diffrn_reflns_limit_l_min -20
_diffrn_reflns_number 23066
_diffrn_reflns_theta_full 27.48
_diffrn_reflns_theta_max 27.48
_exptl_absorpt_coefficient_mu 4.752
_exptl_absorpt_correction_T_max 0.655
_exptl_absorpt_correction_T_min 0.481
_exptl_absorpt_correction_type integration
_exptl_absorpt_process_details Coppens_numerical
_exptl_crystal_colour Yellow
_exptl_crystal_density_diffrn 1.679
_exptl_crystal_description Platelet
_exptl_crystal_size_max 0.200
_exptl_crystal_size_mid 0.120
_exptl_crystal_size_min 0.120
_refine_diff_density_max 4.52
_refine_diff_density_min -3.69
_refine_ls_extinction_method none
_refine_ls_goodness_of_fit_ref 1.039
_refine_ls_hydrogen_treatment noref
_refine_ls_number_parameters 343
_refine_ls_number_reflns 6586
_refine_ls_R_factor_gt 0.0556
_refine_ls_shift/su_max 0.0045
_refine_ls_structure_factor_coef Fsqd
_refine_ls_weighting_details 'w = 1/[\s^2^(Fo^2^) + (0.05500(Max(Fo^2^,0) + 2Fc^2^)/3)^2^]'
_refine_ls_weighting_scheme calc
_refine_ls_wR_factor_ref 0.1551
_reflns_number_gt 4381
_reflns_number_total 6586
_reflns_threshold_expression F^2^>2.0\s(F^2^)
_cod_data_source_file ja0473541si20040818_064235.cif
_cod_data_source_block '_alkynyl'
_cod_original_cell_volume 2886.2(5)
_cod_original_formula_sum 'C28 H28 F6 Ir N2 P '
_cod_database_code 4113316

loop_
_symmetry_equiv_pos_as_xyz
x,y,z
-x,1/2+y,1/2-z
-x,-y,-z
x,1/2-y,1/2+z

loop_
_atom_site_label
_atom_site_type_symbol
_atom_site_fract_x
_atom_site_fract_y
_atom_site_fract_z
_atom_site_U_iso_or_equiv
_atom_site_adp_type
_atom_site_occupancy
_atom_site_calc_flag
Ir(1) Ir 0.71841(3) 0.26382(3) -0.04930(2) 0.02481(10) Uani 1.00 d
P(1) P 0.2902(3) 0.1494(2) -0.1555(2) 0.0452(9) Uani 1.00 d
F(1) F 0.374(1) 0.1201(9) -0.0942(7) 0.134(5) Uani 1.00 d
F(2) F 0.2000(10) 0.1800(8) -0.2112(9) 0.141(5) Uani 1.00 d
F(3) F 0.229(2) 0.061(1) -0.124(1) 0.233(10) Uani 1.00 d
F(4) F 0.318(3) 0.082(3) -0.217(2) 0.43(2) Uani 1.00 d
F(5) F 0.346(2) 0.245(1) -0.181(1) 0.205(9) Uani 1.00 d
F(6) F 0.246(2) 0.215(2) -0.094(1) 0.28(1) Uani 1.00 d
N(1) N 0.6017(7) 0.3643(6) -0.0710(5) 0.029(2) Uani 1.00 d
N(2) N 0.6023(7) 0.2193(6) 0.0330(5) 0.030(2) Uani 1.00 d
C(1) C 0.7721(8) 0.3478(7) 0.0422(5) 0.025(2) Uani 1.00 d
C(2) C 0.8114(8) 0.3929(8) 0.0980(6) 0.031(3) Uani 1.00 d
C(3) C 0.8583(8) 0.4473(8) 0.1676(6) 0.033(3) Uani 1.00 d
C(4) C 0.9357(9) 0.4019(9) 0.2124(7) 0.041(3) Uani 1.00 d
C(5) C 0.9771(10) 0.451(1) 0.2772(7) 0.049(4) Uani 1.00 d
C(6) C 0.942(1) 0.542(1) 0.2993(7) 0.048(4) Uani 1.00 d
C(7) C 0.868(1) 0.5866(9) 0.2556(7) 0.045(4) Uani 1.00 d
C(8) C 0.8278(9) 0.5389(9) 0.1895(7) 0.042(3) Uani 1.00 d
C(9) C 0.6095(9) 0.4390(8) -0.1243(6) 0.038(3) Uani 1.00 d
C(10) C 0.525(1) 0.4994(9) -0.1423(7) 0.048(4) Uani 1.00 d
C(11) C 0.434(1) 0.4796(10) -0.1032(8) 0.054(4) Uani 1.00 d
C(12) C 0.4244(9) 0.4050(9) -0.0474(7) 0.043(3) Uani 1.00 d
C(13) C 0.5120(8) 0.3481(8) -0.0326(6) 0.034(3) Uani 1.00 d
C(14) C 0.5141(8) 0.2691(8) 0.0304(6) 0.035(3) Uani 1.00 d
C(15) C 0.4348(9) 0.2476(10) 0.0862(8) 0.050(4) Uani 1.00 d
C(16) C 0.449(1) 0.173(1) 0.1426(7) 0.057(4) Uani 1.00 d
C(17) C 0.538(1) 0.1212(9) 0.1440(7) 0.047(4) Uani 1.00 d
C(18) C 0.6148(10) 0.1460(8) 0.0887(6) 0.039(3) Uani 1.00 d
C(19) C 0.7234(9) 0.1795(8) -0.1669(6) 0.036(3) Uani 1.00 d
C(20) C 0.7551(9) 0.1180(8) -0.0997(7) 0.037(3) Uani 1.00 d
C(21) C 0.8404(9) 0.1599(8) -0.0633(6) 0.034(3) Uani 1.00 d
C(22) C 0.8665(8) 0.2451(8) -0.1089(6) 0.035(3) Uani 1.00 d
C(23) C 0.7947(8) 0.2582(8) -0.1706(6) 0.032(3) Uani 1.00 d
C(24) C 0.636(1) 0.163(1) -0.2243(7) 0.064(5) Uani 1.00 d
C(25) C 0.699(1) 0.0260(9) -0.0763(9) 0.071(5) Uani 1.00 d
C(26) C 0.900(1) 0.114(1) 0.0058(8) 0.060(4) Uani 1.00 d
C(27) C 0.9588(10) 0.307(1) -0.0923(8) 0.063(4) Uani 1.00 d
C(28) C 0.800(1) 0.336(1) -0.2388(8) 0.058(4) Uani 1.00 d
H(1) H 0.9586 0.3358 0.1969 0.0507 Uiso 1.00 calc
H(2) H 1.0335 0.4204 0.3070 0.0590 Uiso 1.00 calc
H(3) H 0.9705 0.5757 0.3461 0.0604 Uiso 1.00 calc
H(4) H 0.8433 0.6517 0.2712 0.0557 Uiso 1.00 calc
H(5) H 0.7765 0.5712 0.1566 0.0528 Uiso 1.00 calc
H(6) H 0.6751 0.4525 -0.1509 0.0488 Uiso 1.00 calc
H(7) H 0.5311 0.5537 -0.1809 0.0573 Uiso 1.00 calc
H(8) H 0.3749 0.5195 -0.1149 0.0650 Uiso 1.00 calc
H(9) H 0.3606 0.3914 -0.0192 0.0515 Uiso 1.00 calc
H(10) H 0.3716 0.2836 0.0847 0.0599 Uiso 1.00 calc
H(11) H 0.3943 0.1574 0.1817 0.0636 Uiso 1.00 calc
H(12) H 0.5459 0.0683 0.1835 0.0591 Uiso 1.00 calc
H(13) H 0.6797 0.1110 0.0893 0.0480 Uiso 1.00 calc
H(14) H 0.5903 0.2186 -0.2219 0.0793 Uiso 1.00 calc
H(15) H 0.6597 0.1552 -0.2794 0.0793 Uiso 1.00 calc
H(16) H 0.5984 0.1059 -0.2078 0.0793 Uiso 1.00 calc
H(17) H 0.6287 0.0416 -0.0613 0.0822 Uiso 1.00 calc
H(18) H 0.6966 -0.0186 -0.1223 0.0822 Uiso 1.00 calc
H(19) H 0.7283 -0.0063 -0.0309 0.0822 Uiso 1.00 calc
H(20) H 0.8568 0.1038 0.0539 0.0738 Uiso 1.00 calc
H(21) H 0.9272 0.0520 -0.0107 0.0738 Uiso 1.00 calc
H(22) H 0.9546 0.1561 0.0216 0.0738 Uiso 1.00 calc
H(23) H 1.0198 0.2686 -0.0983 0.0746 Uiso 1.00 calc
H(24) H 0.9635 0.3614 -0.1297 0.0746 Uiso 1.00 calc
H(25) H 0.9566 0.3327 -0.0368 0.0746 Uiso 1.00 calc
H(26) H 0.8591 0.3290 -0.2718 0.0685 Uiso 1.00 calc
H(27) H 0.7413 0.3305 -0.2735 0.0685 Uiso 1.00 calc
H(28) H 0.7986 0.4010 -0.2150 0.0685 Uiso 1.00 calc

loop_
_atom_site_aniso_label
_atom_site_aniso_U_11
_atom_site_aniso_U_22
_atom_site_aniso_U_33
_atom_site_aniso_U_12
_atom_site_aniso_U_13
_atom_site_aniso_U_23
Ir(1) 0.0251(2) 0.0277(2) 0.0216(2) 0.0023(2) -0.0025(1) -0.0023(2)
P(1) 0.059(2) 0.034(2) 0.043(2) -0.001(1) 0.000(2) 0.001(1)
F(1) 0.15(1) 0.14(1) 0.125(9) -0.035(9) -0.091(9) 0.036(8)
F(2) 0.12(1) 0.085(8) 0.22(1) -0.012(7) -0.091(10) 0.045(9)
F(3) 0.25(2) 0.21(2) 0.25(2) -0.17(2) -0.16(2) 0.16(2)
F(4) 0.50(5) 0.48(4) 0.33(3) 0.34(4) -0.23(3) -0.34(3)
F(5) 0.22(2) 0.20(2) 0.19(2) -0.13(1) -0.09(1) 0.11(1)
F(6) 0.32(3) 0.37(3) 0.16(2) 0.20(3) 0.04(2) -0.10(2)
N(1) 0.033(5) 0.028(4) 0.026(4) 0.009(4) -0.010(4) -0.008(3)
N(2) 0.034(5) 0.030(5) 0.025(4) 0.000(4) 0.005(4) -0.007(3)
C(1) 0.027(5) 0.028(5) 0.020(4) -0.001(4) -0.009(4) 0.002(4)
C(2) 0.024(5) 0.039(6) 0.031(5) -0.003(4) 0.003(4) 0.000(4)
C(3) 0.026(6) 0.040(6) 0.033(6) -0.013(5) 0.005(4) -0.002(5)
C(4) 0.027(6) 0.056(8) 0.039(6) -0.007(5) -0.016(5) 0.008(5)
C(5) 0.041(7) 0.071(9) 0.035(6) -0.017(6) -0.012(5) 0.018(6)
C(6) 0.052(8) 0.067(9) 0.026(6) -0.032(7) -0.001(5) -0.002(6)
C(7) 0.055(8) 0.045(7) 0.036(6) -0.020(6) 0.003(6) -0.003(5)
C(8) 0.042(7) 0.050(7) 0.036(6) -0.011(6) -0.008(5) -0.005(5)
C(9) 0.052(8) 0.038(6) 0.025(5) 0.018(5) -0.009(5) -0.008(5)
C(10) 0.066(10) 0.044(7) 0.035(6) 0.021(6) -0.020(6) -0.008(5)
C(11) 0.07(1) 0.046(7) 0.050(8) 0.027(7) -0.032(7) -0.018(6)
C(12) 0.029(6) 0.054(8) 0.046(7) 0.010(5) -0.009(5) -0.024(6)
C(13) 0.030(6) 0.039(6) 0.034(5) 0.002(5) -0.005(5) -0.014(5)
C(14) 0.028(5) 0.038(6) 0.038(5) -0.007(5) 0.001(4) -0.020(5)
C(15) 0.030(6) 0.062(9) 0.057(7) -0.009(6) 0.013(5) -0.021(7)
C(16) 0.063(10) 0.069(9) 0.038(7) -0.038(8) 0.013(6) -0.011(6)
C(17) 0.061(9) 0.053(8) 0.027(6) -0.017(7) 0.011(6) -0.009(5)
C(18) 0.062(8) 0.037(6) 0.017(5) -0.011(5) 0.010(5) -0.006(4)
C(19) 0.037(6) 0.047(7) 0.024(5) -0.005(5) 0.000(5) -0.010(5)
C(20) 0.035(6) 0.030(6) 0.045(6) 0.004(5) 0.012(5) -0.003(5)
C(21) 0.041(7) 0.033(6) 0.027(5) 0.010(5) -0.006(5) 0.000(4)
C(22) 0.025(5) 0.046(7) 0.034(5) -0.001(5) 0.006(4) -0.006(5)
C(23) 0.028(5) 0.042(6) 0.026(4) 0.005(5) 0.001(4) 0.005(4)
C(24) 0.061(10) 0.09(1) 0.037(7) 0.009(8) -0.007(6) -0.032(7)
C(25) 0.12(1) 0.029(7) 0.066(9) -0.007(8) 0.017(9) -0.003(6)
C(26) 0.059(9) 0.071(9) 0.051(8) 0.039(8) -0.007(7) 0.004(7)
C(27) 0.029(7) 0.10(1) 0.055(8) -0.025(7) 0.007(6) 0.001(8)
C(28) 0.07(1) 0.058(8) 0.043(7) 0.014(7) 0.014(7) 0.010(6)

loop_
_atom_type_symbol
_atom_type_description
_atom_type_scat_dispersion_real
_atom_type_scat_dispersion_imag
_atom_type_scat_source
C C 0.003 0.002
;International Tables for Crystallography
(1992, Vol. C, Tables 4.2.6.8 and 6.1.1.1)
;
H H 0.000 0.000
;International Tables for Crystallography
(1992, Vol. C, Table 6.1.1.2)
;
F F 0.017 0.010
;International Tables for Crystallography
(1992, Vol. C, Tables 4.2.6.8 and 6.1.1.1)
;
Ir Ir -1.444 7.990
;International Tables for Crystallography
(1992, Vol. C, Tables 4.2.6.8 and 6.1.1.1)
;
N N 0.006 0.003
;International Tables for Crystallography
(1992, Vol. C, Tables 4.2.6.8 and 6.1.1.1)
;
P P 0.102 0.094
;International Tables for Crystallography
(1992, Vol. C, Tables 4.2.6.8 and 6.1.1.1)
;

loop_
_geom_angle_atom_site_label_1
_geom_angle_atom_site_label_2
_geom_angle_atom_site_label_3
_geom_angle
_geom_angle_publ_flag
N(1) Ir(1) N(2) 76.4(3) yes
N(1) Ir(1) C(1) 91.3(3) yes
N(1) Ir(1) C(19) 101.7(4) yes
N(1) Ir(1) C(20) 133.2(4) yes
N(1) Ir(1) C(21) 164.3(3) yes
N(1) Ir(1) C(22) 131.2(4) yes
N(1) Ir(1) C(23) 101.5(3) yes
N(2) Ir(1) C(1) 87.6(4) yes
N(2) Ir(1) C(19) 113.8(4) yes
N(2) Ir(1) C(20) 97.4(4) yes
N(2) Ir(1) C(21) 114.4(4) yes
N(2) Ir(1) C(22) 152.2(4) yes
N(2) Ir(1) C(23) 151.1(4) yes
C(1) Ir(1) C(19) 156.9(4) yes
C(1) Ir(1) C(20) 135.2(4) yes
C(1) Ir(1) C(21) 100.3(4) yes
C(1) Ir(1) C(22) 93.9(4) yes
C(1) Ir(1) C(23) 121.2(4) yes
C(19) Ir(1) C(20) 38.1(4) yes
C(19) Ir(1) C(21) 63.9(4) yes
C(19) Ir(1) C(22) 63.1(4) yes
C(19) Ir(1) C(23) 37.7(4) yes
C(20) Ir(1) C(21) 37.6(4) yes
C(20) Ir(1) C(22) 62.6(4) yes
C(20) Ir(1) C(23) 62.7(4) yes
C(21) Ir(1) C(22) 38.1(4) yes
C(21) Ir(1) C(23) 63.4(4) yes
C(22) Ir(1) C(23) 37.4(4) yes
F(1) P(1) F(2) 175.5(9) yes
F(1) P(1) F(3) 87.6(7) yes
F(1) P(1) F(4) 96(1) yes
F(1) P(1) F(5) 92.6(8) yes
F(1) P(1) F(6) 90(1) yes
F(2) P(1) F(3) 90.2(7) yes
F(2) P(1) F(4) 87(1) yes
F(2) P(1) F(5) 89.2(8) yes
F(2) P(1) F(6) 85(1) yes
F(3) P(1) F(4) 81(1) yes
F(3) P(1) F(5) 174(1) yes
F(3) P(1) F(6) 93(1) yes
F(4) P(1) F(5) 103(2) yes
F(4) P(1) F(6) 171(1) yes
F(5) P(1) F(6) 81(1) yes
Ir(1) N(1) C(9) 123.8(8) yes
Ir(1) N(1) C(13) 117.3(7) yes
C(9) N(1) C(13) 118.7(9) yes
Ir(1) N(2) C(14) 117.1(7) yes
Ir(1) N(2) C(18) 122.5(7) yes
C(14) N(2) C(18) 120.3(9) yes
Ir(1) C(1) C(2) 174.3(9) yes
C(1) C(2) C(3) 178(1) yes
C(2) C(3) C(4) 119(1) yes
C(2) C(3) C(8) 121(1) yes
C(4) C(3) C(8) 118(1) yes
C(3) C(4) C(5) 119(1) yes
C(4) C(5) C(6) 120(1) yes
C(5) C(6) C(7) 120(1) yes
C(6) C(7) C(8) 119(1) yes
C(3) C(8) C(7) 121(1) yes
N(1) C(9) C(10) 121(1) yes
C(9) C(10) C(11) 118(1) yes
C(10) C(11) C(12) 121(1) yes
C(11) C(12) C(13) 116(1) yes
N(1) C(13) C(12) 123(1) yes
N(1) C(13) C(14) 114.2(9) yes
C(12) C(13) C(14) 122(1) yes
N(2) C(14) C(13) 114.3(9) yes
N(2) C(14) C(15) 120(1) yes
C(13) C(14) C(15) 124(1) yes
C(14) C(15) C(16) 118(1) yes
C(15) C(16) C(17) 120(1) yes
C(16) C(17) C(18) 118(1) yes
N(2) C(18) C(17) 120(1) yes
Ir(1) C(19) C(20) 69.9(6) yes
Ir(1) C(19) C(23) 69.9(6) yes
Ir(1) C(19) C(24) 126.4(8) yes
C(20) C(19) C(23) 105.5(9) yes
C(20) C(19) C(24) 128(1) yes
C(23) C(19) C(24) 126(1) yes
Ir(1) C(20) C(19) 72.0(6) yes
Ir(1) C(20) C(21) 69.4(6) yes
Ir(1) C(20) C(25) 123.9(8) yes
C(19) C(20) C(21) 109.2(10) yes
C(19) C(20) C(25) 121(1) yes
C(21) C(20) C(25) 128(1) yes
Ir(1) C(21) C(20) 73.0(6) yes
Ir(1) C(21) C(22) 72.0(6) yes
Ir(1) C(21) C(26) 126.2(7) yes
C(20) C(21) C(22) 107.7(9) yes
C(20) C(21) C(26) 124(1) yes
C(22) C(21) C(26) 126(1) yes
Ir(1) C(22) C(21) 69.9(6) yes
Ir(1) C(22) C(23) 71.8(6) yes
Ir(1) C(22) C(27) 125.1(8) yes
C(21) C(22) C(23) 108.4(9) yes
C(21) C(22) C(27) 123(1) yes
C(23) C(22) C(27) 127(1) yes
Ir(1) C(23) C(19) 72.4(5) yes
Ir(1) C(23) C(22) 70.8(6) yes
Ir(1) C(23) C(28) 129.7(8) yes
C(19) C(23) C(22) 109.2(9) yes
C(19) C(23) C(28) 124(1) yes
C(22) C(23) C(28) 125(1) yes

loop_
_geom_bond_atom_site_label_1
_geom_bond_atom_site_label_2
_geom_bond_distance
_geom_bond_publ_flag
Ir(1) N(1) 2.089(8) yes
Ir(1) N(2) 2.095(8) yes
Ir(1) C(1) 2.006(9) yes
Ir(1) C(19) 2.219(10) yes
Ir(1) C(20) 2.19(1) yes
Ir(1) C(21) 2.15(1) yes
Ir(1) C(22) 2.173(10) yes
Ir(1) C(23) 2.187(10) yes
P(1) F(1) 1.55(1) yes
P(1) F(2) 1.56(1) yes
P(1) F(3) 1.53(1) yes
P(1) F(4) 1.40(2) yes
P(1) F(5) 1.54(1) yes
P(1) F(6) 1.45(1) yes
N(1) C(9) 1.33(1) yes
N(1) C(13) 1.34(1) yes
N(2) C(14) 1.34(1) yes
N(2) C(18) 1.36(1) yes
C(1) C(2) 1.21(1) yes
C(2) C(3) 1.49(1) yes
C(3) C(4) 1.40(1) yes
C(3) C(8) 1.35(2) yes
C(4) C(5) 1.36(2) yes
C(5) C(6) 1.38(2) yes
C(6) C(7) 1.36(2) yes
C(7) C(8) 1.36(2) yes
C(9) C(10) 1.41(2) yes
C(10) C(11) 1.37(2) yes
C(11) C(12) 1.36(2) yes
C(12) C(13) 1.41(1) yes
C(13) C(14) 1.48(2) yes
C(14) C(15) 1.40(2) yes
C(15) C(16) 1.38(2) yes
C(16) C(17) 1.37(2) yes
C(17) C(18) 1.38(2) yes
C(19) C(20) 1.44(2) yes
C(19) C(23) 1.42(1) yes
C(19) C(24) 1.50(2) yes
C(20) C(21) 1.40(2) yes
C(20) C(25) 1.49(2) yes
C(21) C(22) 1.41(1) yes
C(21) C(26) 1.51(2) yes
C(22) C(23) 1.40(1) yes
C(22) C(27) 1.51(2) yes
C(23) C(28) 1.52(2) yes

loop_
_geom_contact_atom_site_label_1
_geom_contact_atom_site_label_2
_geom_contact_distance
_geom_contact_site_symmetry_2
F(1) C(14) 3.42(1) .
F(1) C(15) 3.50(2) .
F(1) C(25) 3.51(2) 3_655
F(1) C(17) 3.56(2) 3_655
F(2) C(7) 3.37(2) 3_665
F(2) C(5) 3.43(2) 4_454
F(3) C(26) 3.47(2) 3_655
F(3) C(18) 3.53(3) 3_655
F(3) C(25) 3.58(2) 3_655
F(4) C(10) 3.24(3) 2_644
F(4) C(9) 3.34(2) 2_644
F(4) C(17) 3.56(3) 3_655
F(5) C(12) 3.25(2) .
F(5) C(16) 3.33(2) 4_554
F(5) C(13) 3.56(2) .
F(6) C(12) 3.58(3) .
N(1) C(11) 3.55(1) 3_665
C(4) C(23) 3.41(2) 4_555
C(4) C(19) 3.55(2) 4_555
C(5) C(21) 3.46(2) 4_555
C(5) C(22) 3.53(2) 4_555
C(9) C(12) 3.51(1) 3_665
C(10) C(12) 3.40(2) 3_665
C(10) C(13) 3.53(1) 3_665
C(10) C(15) 3.59(2) 3_665
C(11) C(13) 3.29(2) 3_665
C(11) C(12) 3.46(2) 3_665
C(16) C(25) 3.51(2) 3_655

loop_
_geom_torsion_atom_site_label_1
_geom_torsion_atom_site_label_2
_geom_torsion_atom_site_label_3
_geom_torsion_atom_site_label_4
_geom_torsion
_geom_torsion_publ_flag
Ir(1) N(1) C(9) C(10) 174.1(8) yes
Ir(1) N(1) C(13) C(12) -174.3(8) yes
Ir(1) N(1) C(13) C(14) 9(1) yes
Ir(1) N(2) C(14) C(13) 1(1) yes
Ir(1) N(2) C(14) C(15) -176.5(8) yes
Ir(1) N(2) C(18) C(17) 177.5(8) yes
Ir(1) C(1) C(2) C(3) -100(57) yes
Ir(1) C(19) C(20) C(21) -59.8(7) yes
Ir(1) C(19) C(20) C(25) 119(1) yes
Ir(1) C(19) C(23) C(22) 61.5(7) yes
Ir(1) C(19) C(23) C(28) -126(1) yes
Ir(1) C(20) C(19) C(23) 61.3(7) yes
Ir(1) C(20) C(19) C(24) -121(1) yes
Ir(1) C(20) C(21) C(22) -64.1(7) yes
Ir(1) C(20) C(21) C(26) 122(1) yes
Ir(1) C(21) C(20) C(19) 61.4(7) yes
Ir(1) C(21) C(20) C(25) -117(1) yes
Ir(1) C(21) C(22) C(23) -61.9(7) yes
Ir(1) C(21) C(22) C(27) 119(1) yes
Ir(1) C(22) C(21) C(20) 64.7(7) yes
Ir(1) C(22) C(21) C(26) -122(1) yes
Ir(1) C(22) C(23) C(19) -62.6(7) yes
Ir(1) C(22) C(23) C(28) 125(1) yes
Ir(1) C(23) C(19) C(20) -61.3(7) yes
Ir(1) C(23) C(19) C(24) 120(1) yes
Ir(1) C(23) C(22) C(21) 60.6(7) yes
Ir(1) C(23) C(22) C(27) -120(1) yes
N(1) Ir(1) N(2) C(14) 2.7(7) yes
N(1) Ir(1) N(2) C(18) -175.2(8) yes
N(1) Ir(1) C(1) C(2) -174(8) yes
N(1) Ir(1) C(19) C(20) -150.5(6) yes
N(1) Ir(1) C(19) C(23) 93.7(6) yes
N(1) Ir(1) C(19) C(24) -27(1) yes
N(1) Ir(1) C(20) C(19) 41.5(8) yes
N(1) Ir(1) C(20) C(21) 160.8(6) yes
N(1) Ir(1) C(20) C(25) -75(1) yes
N(1) Ir(1) C(21) C(20) -62(1) yes
N(1) Ir(1) C(21) C(22) 53(1) yes
N(1) Ir(1) C(21) C(26) 176(1) yes
N(1) Ir(1) C(22) C(21) -163.2(5) yes
N(1) Ir(1) C(22) C(23) -44.9(8) yes
N(1) Ir(1) C(22) C(27) 79(1) yes
N(1) Ir(1) C(23) C(19) -94.4(6) yes
N(1) Ir(1) C(23) C(22) 147.2(6) yes
N(1) Ir(1) C(23) C(28) 26(1) yes
N(1) C(9) C(10) C(11) 0(1) yes
N(1) C(13) C(12) C(11) 0(1) yes
N(1) C(13) C(14) N(2) -6(1) yes
N(1) C(13) C(14) C(15) 170.8(10) yes
N(2) Ir(1) N(1) C(9) 177.7(8) yes
N(2) Ir(1) N(1) C(13) -6.6(7) yes
N(2) Ir(1) C(1) C(2) 108(8) yes
N(2) Ir(1) C(19) C(20) -70.3(7) yes
N(2) Ir(1) C(19) C(23) 173.8(6) yes
N(2) Ir(1) C(19) C(24) 52(1) yes
N(2) Ir(1) C(20) C(19) 119.7(6) yes
N(2) Ir(1) C(20) C(21) -120.9(6) yes
N(2) Ir(1) C(20) C(25) 2(1) yes
N(2) Ir(1) C(21) C(20) 69.1(7) yes
N(2) Ir(1) C(21) C(22) -175.2(5) yes
N(2) Ir(1) C(21) C(26) -52(1) yes
N(2) Ir(1) C(22) C(21) 9(1) yes
N(2) Ir(1) C(22) C(23) 127.7(8) yes
N(2) Ir(1) C(22) C(27) -108(1) yes
N(2) Ir(1) C(23) C(19) -11(1) yes
N(2) Ir(1) C(23) C(22) -130.2(8) yes
N(2) Ir(1) C(23) C(28) 109(1) yes
N(2) C(14) C(13) C(12) 176.8(9) yes
N(2) C(14) C(15) C(16) -1(1) yes
N(2) C(18) C(17) C(16) 0(1) yes
C(1) Ir(1) N(1) C(9) 90.5(8) yes
C(1) Ir(1) N(1) C(13) -93.9(7) yes
C(1) Ir(1) N(2) C(14) 94.7(7) yes
C(1) Ir(1) N(2) C(18) -83.3(8) yes
C(1) Ir(1) C(19) C(20) 86(1) yes
C(1) Ir(1) C(19) C(23) -29(1) yes
C(1) Ir(1) C(19) C(24) -150(1) yes
C(1) Ir(1) C(20) C(19) -146.2(7) yes
C(1) Ir(1) C(20) C(21) -26.9(9) yes
C(1) Ir(1) C(20) C(25) 96(1) yes
C(1) Ir(1) C(21) C(20) 161.1(6) yes
C(1) Ir(1) C(21) C(22) -83.2(6) yes
C(1) Ir(1) C(21) C(26) 39(1) yes
C(1) Ir(1) C(22) C(21) 101.7(6) yes
C(1) Ir(1) C(22) C(23) -140.0(6) yes
C(1) Ir(1) C(22) C(27) -16(1) yes
C(1) Ir(1) C(23) C(19) 167.0(6) yes
C(1) Ir(1) C(23) C(22) 48.6(8) yes
C(1) Ir(1) C(23) C(28) -72(1) yes
C(1) C(2) C(3) C(4) 87(57) yes
C(1) C(2) C(3) C(8) -91(57) yes
C(2) C(1) Ir(1) C(19) -49(9) yes
C(2) C(1) Ir(1) C(20) 10(9) yes
C(2) C(1) Ir(1) C(21) -5(8) yes
C(2) C(1) Ir(1) C(22) -43(8) yes
C(2) C(1) Ir(1) C(23) -70(8) yes
C(2) C(3) C(4) C(5) -178(1) yes
C(2) C(3) C(8) C(7) 176(1) yes
C(3) C(4) C(5) C(6) 1(1) yes
C(3) C(8) C(7) C(6) 1(1) yes
C(4) C(3) C(8) C(7) -2(1) yes
C(4) C(5) C(6) C(7) -1(1) yes
C(5) C(4) C(3) C(8) 0(1) yes
C(5) C(6) C(7) C(8) 0(1) yes
C(9) N(1) Ir(1) C(19) -70.3(8) yes
C(9) N(1) Ir(1) C(20) -94.9(9) yes
C(9) N(1) Ir(1) C(21) -47(1) yes
C(9) N(1) Ir(1) C(22) -5.9(10) yes
C(9) N(1) Ir(1) C(23) -31.8(8) yes
C(9) N(1) C(13) C(12) 1(1) yes
C(9) N(1) C(13) C(14) -175.0(8) yes
C(9) C(10) C(11) C(12) 0(1) yes
C(10) C(9) N(1) C(13) -1(1) yes
C(10) C(11) C(12) C(13) 0(1) yes
C(11) C(12) C(13) C(14) 175.9(10) yes
C(12) C(13) C(14) C(15) -5(1) yes
C(13) N(1) Ir(1) C(19) 105.4(7) yes
C(13) N(1) Ir(1) C(20) 80.7(8) yes
C(13) N(1) Ir(1) C(21) 128(1) yes
C(13) N(1) Ir(1) C(22) 169.8(7) yes
C(13) N(1) Ir(1) C(23) 143.9(7) yes
C(13) C(14) N(2) C(18) 179.1(8) yes
C(13) C(14) C(15) C(16) -178.7(10) yes
C(14) N(2) Ir(1) C(19) -94.2(7) yes
C(14) N(2) Ir(1) C(20) -130.1(7) yes
C(14) N(2) Ir(1) C(21) -165.1(7) yes
C(14) N(2) Ir(1) C(22) -171.5(7) yes
C(14) N(2) Ir(1) C(23) -86.4(10) yes
C(14) N(2) C(18) C(17) 0(1) yes
C(14) C(15) C(16) C(17) 0(1) yes
C(15) C(14) N(2) C(18) 1(1) yes
C(15) C(16) C(17) C(18) 0(1) yes
C(18) N(2) Ir(1) C(19) 87.8(8) yes
C(18) N(2) Ir(1) C(20) 52.0(8) yes
C(18) N(2) Ir(1) C(21) 16.9(9) yes
C(18) N(2) Ir(1) C(22) 10(1) yes
C(18) N(2) Ir(1) C(23) 95(1) yes
C(19) Ir(1) C(20) C(21) 119.4(9) yes
C(19) Ir(1) C(20) C(25) -116(1) yes
C(19) Ir(1) C(21) C(20) -36.7(6) yes
C(19) Ir(1) C(21) C(22) 79.0(6) yes
C(19) Ir(1) C(21) C(26) -157(1) yes
C(19) Ir(1) C(22) C(21) -81.2(7) yes
C(19) Ir(1) C(22) C(23) 37.1(6) yes
C(19) Ir(1) C(22) C(27) 161(1) yes
C(19) Ir(1) C(23) C(22) -118.4(9) yes
C(19) Ir(1) C(23) C(28) 120(1) yes
C(19) C(20) Ir(1) C(21) -119.4(9) yes
C(19) C(20) Ir(1) C(22) -80.6(7) yes
C(19) C(20) Ir(1) C(23) -38.3(6) yes
C(19) C(20) C(21) C(22) -2(1) yes
C(19) C(20) C(21) C(26) -175.9(10) yes
C(19) C(23) Ir(1) C(20) 38.6(7) yes
C(19) C(23) Ir(1) C(21) 81.0(7) yes
C(19) C(23) Ir(1) C(22) 118.4(9) yes
C(19) C(23) C(22) C(21) -1(1) yes
C(19) C(23) C(22) C(27) 176(1) yes
C(20) Ir(1) C(19) C(23) -115.9(9) yes
C(20) Ir(1) C(19) C(24) 123(1) yes
C(20) Ir(1) C(21) C(22) 115.7(9) yes
C(20) Ir(1) C(21) C(26) -121(1) yes
C(20) Ir(1) C(22) C(21) -38.3(6) yes
C(20) Ir(1) C(22) C(23) 80.0(7) yes
C(20) Ir(1) C(22) C(27) -156(1) yes
C(20) Ir(1) C(23) C(22) -79.8(7) yes
C(20) Ir(1) C(23) C(28) 159(1) yes
C(20) C(19) Ir(1) C(21) 36.3(6) yes
C(20) C(19) Ir(1) C(22) 79.1(7) yes
C(20) C(19) Ir(1) C(23) 115.9(9) yes
C(20) C(19) C(23) C(22) 0(1) yes
C(20) C(19) C(23) C(28) 172(1) yes
C(20) C(21) Ir(1) C(22) -115.7(9) yes
C(20) C(21) Ir(1) C(23) -79.0(7) yes
C(20) C(21) C(22) C(23) 2(1) yes
C(20) C(21) C(22) C(27) -175(1) yes
C(21) Ir(1) C(19) C(23) -79.6(7) yes
C(21) Ir(1) C(19) C(24) 159(1) yes
C(21) Ir(1) C(20) C(25) 123(1) yes
C(21) Ir(1) C(22) C(23) 118.3(9) yes
C(21) Ir(1) C(22) C(27) -117(1) yes
C(21) Ir(1) C(23) C(22) -37.4(6) yes
C(21) Ir(1) C(23) C(28) -158(1) yes
C(21) C(20) Ir(1) C(22) 38.8(6) yes
C(21) C(20) Ir(1) C(23) 81.1(7) yes
C(21) C(20) C(19) C(23) 1(1) yes
C(21) C(20) C(19) C(24) 179(1) yes
C(21) C(22) Ir(1) C(23) -118.3(9) yes
C(21) C(22) C(23) C(28) -173(1) yes
C(22) Ir(1) C(19) C(23) -36.8(6) yes
C(22) Ir(1) C(19) C(24) -157(1) yes
C(22) Ir(1) C(20) C(25) 162(1) yes
C(22) Ir(1) C(21) C(26) 123(1) yes
C(22) Ir(1) C(23) C(28) -120(1) yes
C(22) C(21) Ir(1) C(23) 36.7(6) yes
C(22) C(21) C(20) C(25) 178(1) yes
C(22) C(23) C(19) C(24) -177(1) yes
C(23) Ir(1) C(19) C(24) -120(1) yes
C(23) Ir(1) C(20) C(25) -155(1) yes
C(23) Ir(1) C(21) C(26) 159(1) yes
C(23) Ir(1) C(22) C(27) 123(1) yes
C(23) C(19) C(20) C(25) -179(1) yes
C(23) C(22) C(21) C(26) 175(1) yes
C(24) C(19) C(20) C(25) -1(1) yes
C(24) C(19) C(23) C(28) -5(1) yes
C(25) C(20) C(21) C(26) 5(1) yes
C(26) C(21) C(22) C(27) -2(1) yes
C(27) C(22) C(23) C(28) 4(1) yes
C(27) C(22) C(23) C(28) 4(1) yes
